data_1572993
loop_
_publ_author_name
'Dou, Danyang'
'Zhang, Bingbing'
'Yang, Daqing'
'Wang, Ying'

_publ_section_title
;
 Large second harmonic generation and birefringence from extended
 octupolar &#x3c0;-conjugated structures.
;
_journal_issue 46
_journal_name_full 'Chemical science'
_journal_page_first 19496
_journal_page_last 19503
_journal_paper_doi 10.1039/d4sc05756b
_journal_volume 15
_journal_year 2024
_chemical_formula_sum 'C9 H6 N13 O3 Rb3'
_chemical_formula_weight 600.68
_space_group_crystal_system orthorhombic
_space_group_IT_number 33
_space_group_name_Hall 'P 2c -2n'
_space_group_name_H-M_alt 'P n a 21'
_atom_sites_solution_hydrogens difmap
_atom_sites_solution_primary direct
_audit_creation_method
;FinalCif V121 by Daniel Kratzert, Freiburg 2024, 
https://dkratzert.de/finalcif.html
;
_audit_update_record
;
2024-08-02 deposited with the CCDC.	2024-11-01 downloaded from the CCDC.
;
_cell_angle_alpha 90
_cell_angle_beta 90
_cell_angle_gamma 90
_cell_formula_units_Z 4
_cell_length_a 6.8905(17)
_cell_length_b 21.852(5)
_cell_length_c 12.298(3)
_cell_measurement_reflns_used 9642
_cell_measurement_temperature 273(2)
_cell_measurement_theta_max 27.509
_cell_measurement_theta_min 3.2505
_cell_volume 1851.7(8)
_computing_cell_refinement 'SAINT V8.40B'
_computing_data_collection 'Bruker BIS 8.5.0.27 Release/2023-03-20 && APEX5 2023.9-2'
_computing_data_reduction 'SAINT V8.40B'
_computing_structure_refinement 'SHELXL-2018/3 (Sheldrick, 2018)'
_computing_structure_solution 'SHELXT 2018/2 (Sheldrick, 2018)'
_diffrn_ambient_environment N~2~
_diffrn_ambient_temperature 273(2)
_diffrn_detector CPAD
_diffrn_detector_area_resol_mean 7.41
_diffrn_detector_type 'Bruker PHOTON III'
_diffrn_measured_fraction_theta_full 0.996
_diffrn_measured_fraction_theta_max 0.996
_diffrn_measurement_device 'three-circle diffractometer'
_diffrn_measurement_device_type 'Bruker D8 VENTURE dual wavelength Mo/Cu'
_diffrn_measurement_method '\w and \f scans'
_diffrn_measurement_specimen_support 'MiTeGen micromount'
_diffrn_radiation_monochromator 'mirror optics'
_diffrn_radiation_probe x-ray
_diffrn_radiation_type MoK\a
_diffrn_radiation_wavelength 0.71073
_diffrn_reflns_av_R_equivalents 0.0341
_diffrn_reflns_av_unetI/netI 0.0237
_diffrn_reflns_Laue_measured_fraction_full 0.996
_diffrn_reflns_Laue_measured_fraction_max 0.996
_diffrn_reflns_limit_h_max 8
_diffrn_reflns_limit_h_min -8
_diffrn_reflns_limit_k_max 28
_diffrn_reflns_limit_k_min -28
_diffrn_reflns_limit_l_max 15
_diffrn_reflns_limit_l_min -15
_diffrn_reflns_number 24051
_diffrn_reflns_point_group_measured_fraction_full 0.997
_diffrn_reflns_point_group_measured_fraction_max 0.996
_diffrn_reflns_theta_full 25.242
_diffrn_reflns_theta_max 27.535
_diffrn_reflns_theta_min 3.100
_diffrn_source 'microfocus sealed X-ray tube'
_diffrn_source_current 1.4
_diffrn_source_type 'Incoatec I\ms'
_diffrn_source_voltage 50.0
_exptl_absorpt_coefficient_mu 7.941
_exptl_absorpt_correction_T_max 0.7456
_exptl_absorpt_correction_T_min 0.5889
_exptl_absorpt_correction_type multi-scan
_exptl_absorpt_process_details
;SADABS-2016/2 - Bruker AXS area detector scaling and absorption correction: 
Krause, L., Herbst-Irmer, R., Sheldrick G.M. & Stalke D., J. Appl. Cryst. 48 
(2015) 3-10
;
_exptl_crystal_colour colourless
_exptl_crystal_density_diffrn 2.155
_exptl_crystal_description block
_exptl_crystal_F_000 1144
_refine_diff_density_max 1.302
_refine_diff_density_min -0.737
_refine_diff_density_rms 0.141
_refine_ls_abs_structure_details
;
 Refined as an inversion twin.
;
_refine_ls_abs_structure_Flack 0.449(18)
_refine_ls_extinction_coef 0.0031(6)
_refine_ls_extinction_expression Fc^*^=kFc[1+0.001xFc^2^\l^3^/sin(2\q)]^-1/4^
_refine_ls_extinction_method 'SHELXL-2018/3 (Sheldrick 2018)'
_refine_ls_goodness_of_fit_ref 1.129
_refine_ls_hydrogen_treatment refxyz
_refine_ls_matrix_type full
_refine_ls_number_parameters 273
_refine_ls_number_reflns 4248
_refine_ls_number_restraints 22
_refine_ls_restrained_S_all 1.128
_refine_ls_R_factor_all 0.0388
_refine_ls_R_factor_gt 0.0357
_refine_ls_shift/su_max 0.001
_refine_ls_shift/su_mean 0.000
_refine_ls_structure_factor_coef Fsqd
_refine_ls_weighting_details 'w=1/[\s^2^(Fo^2^)+(0.0609P)^2^+1.1938P] where P=(Fo^2^+2Fc^2^)/3'
_refine_ls_weighting_scheme calc
_refine_ls_wR_factor_gt 0.0964
_refine_ls_wR_factor_ref 0.0992
_reflns_Friedel_coverage 0.912
_reflns_Friedel_fraction_full 0.997
_reflns_Friedel_fraction_max 0.997
_reflns_number_gt 4004
_reflns_number_total 4248
_reflns_threshold_expression 'I > 2\s(I)'
_cod_data_source_file d4sc05756b2.cif
_cod_data_source_block mo_0307DDYK
_cod_depositor_comments 'Adding full bibliography for 1572993--1572994.cif.'
_cod_database_code 1572993
_shelx_shelxl_version_number 2018/3
_shelx_space_group_comment
;
The symmetry employed for this shelxl refinement is uniquely defined
by the following loop, which should always be used as a source of
symmetry information in preference to the above space-group names.
They are only intended as comments.
;
_olex2_diffrn_ambient_temperature_device 'Oxford Cryostream 800'

loop_
_space_group_symop_operation_xyz
'x, y, z'
'-x, -y, z+1/2'
'x+1/2, -y+1/2, z'
'-x+1/2, y+1/2, z+1/2'

loop_
_atom_site_label
_atom_site_type_symbol
_atom_site_fract_x
_atom_site_fract_y
_atom_site_fract_z
_atom_site_U_iso_or_equiv
_atom_site_adp_type
_atom_site_occupancy
_atom_site_site_symmetry_order
_atom_site_calc_flag
_atom_site_refinement_flags_posn
_atom_site_refinement_flags_adp
_atom_site_refinement_flags_occupancy
_atom_site_disorder_assembly
_atom_site_disorder_group
Rb1 Rb 0.67495(11) 0.67053(4) -0.03141(6) 0.0454(2) Uani 1 1 d . . . . .
Rb2 Rb 0.28835(9) 0.60072(3) 0.29770(6) 0.03466(19) Uani 1 1 d . . . . .
Rb3 Rb 0.31034(9) 0.97075(3) 0.50315(6) 0.0374(2) Uani 1 1 d . . . . .
N1 N 0.3671(15) 0.7253(5) 0.1303(8) 0.065(2) Uani 1 1 d . . . . .
N2 N 0.4195(12) 0.8005(3) 0.2792(7) 0.0531(18) Uani 1 1 d . . . . .
N3 N 0.4588(12) 0.8284(4) 0.4542(6) 0.0488(17) Uani 1 1 d . . . . .
N4 N 0.4410(11) 0.7222(4) 0.4059(6) 0.0465(16) Uani 1 1 d . . . . .
N5 N 0.4668(12) 0.6488(3) 0.5390(6) 0.0496(17) Uani 1 1 d . . . . .
N6 N 0.4784(10) 0.7522(3) 0.5883(6) 0.0401(14) Uani 1 1 d . . . . .
N7 N 0.4892(12) 0.8579(3) 0.6313(6) 0.0465(16) Uani 1 1 d . . . . .
N8 N 0.5012(15) 0.9902(4) 0.7623(9) 0.064(2) Uani 1 1 d . . . . .
N9 N 0.5185(12) 0.8814(3) 0.8147(7) 0.0513(17) Uani 1 1 d . . . . .
N10 N 0.5099(11) 0.7801(3) 0.7724(7) 0.0484(17) Uani 1 1 d . . . . .
N11 N 0.5005(11) 0.6780(3) 0.7266(7) 0.0474(16) Uani 1 1 d . . . . .
N12 N 0.4817(12) 0.5769(4) 0.6708(7) 0.0532(18) Uani 1 1 d . . . . .
N13 N 0.5096(15) 0.5419(4) 0.8580(8) 0.066(2) Uani 1 1 d . . . . .
C1 C 0.3978(14) 0.7586(4) 0.2045(7) 0.0487(19) Uani 1 1 d . . . . .
C2 C 0.4418(12) 0.7824(4) 0.3828(7) 0.0430(18) Uani 1 1 d . . . . .
C3 C 0.4746(12) 0.8145(4) 0.5576(7) 0.0404(17) Uani 1 1 d . . . . .
C4 C 0.4635(11) 0.7066(4) 0.5086(7) 0.0416(16) Uani 1 1 d . . . . .
C5 C 0.4847(12) 0.6363(4) 0.6469(7) 0.0440(18) Uani 1 1 d . . . . .
C6 C 0.4980(12) 0.7368(4) 0.6990(8) 0.0437(18) Uani 1 1 d . . . . .
C7 C 0.5062(12) 0.8382(4) 0.7384(8) 0.0443(19) Uani 1 1 d . . . . .
C8 C 0.5075(14) 0.9384(4) 0.7806(8) 0.051(2) Uani 1 1 d . . . . .
C9 C 0.4982(14) 0.5609(4) 0.7735(8) 0.048(2) Uani 1 1 d . . . . .
O1 O 1.1667(19) 0.6237(7) 0.0365(13) 0.117(4) Uani 1 1 d D U . . .
H1A H 1.062(19) 0.609(7) 0.071(16) 0.164 Uiso 1 1 d D U . . .
H1B H 1.17(3) 0.6650(19) 0.03(2) 0.164 Uiso 1 1 d D U . . .
O2 O 0.6992(17) 0.5929(5) 0.2133(12) 0.102(3) Uani 1 1 d D U . . .
H2A H 0.75(2) 0.559(5) 0.183(14) 0.143 Uiso 1 1 d D U . . .
H2B H 0.585(14) 0.604(7) 0.185(14) 0.143 Uiso 1 1 d D U . . .
O3 O 0.7387(13) 0.9944(5) 0.5196(9) 0.093(3) Uani 1 1 d D . . . .
H3A H 0.851(10) 1.005(8) 0.554(12) 0.130 Uiso 1 1 d D U . . .
H3B H 0.636(12) 1.015(7) 0.545(12) 0.130 Uiso 1 1 d D U . . .

loop_
_atom_site_aniso_label
_atom_site_aniso_U_11
_atom_site_aniso_U_22
_atom_site_aniso_U_33
_atom_site_aniso_U_23
_atom_site_aniso_U_13
_atom_site_aniso_U_12
Rb1 0.0456(4) 0.0605(5) 0.0301(4) -0.0174(3) 0.0025(3) -0.0007(3)
Rb2 0.0393(3) 0.0254(3) 0.0393(4) -0.0040(3) -0.0011(3) -0.0013(2)
Rb3 0.0373(3) 0.0376(4) 0.0373(4) 0.0126(3) 0.0043(3) 0.0041(3)
N1 0.068(5) 0.076(6) 0.050(5) -0.004(4) -0.005(4) -0.002(5)
N2 0.064(4) 0.047(4) 0.049(4) 0.006(3) 0.002(4) -0.003(3)
N3 0.062(4) 0.046(4) 0.039(4) 0.003(3) 0.001(3) -0.001(3)
N4 0.049(4) 0.050(4) 0.041(4) 0.004(3) -0.001(3) -0.005(3)
N5 0.060(4) 0.045(4) 0.043(4) 0.000(3) -0.002(3) -0.002(3)
N6 0.044(3) 0.037(3) 0.039(4) 0.004(3) -0.001(3) -0.001(3)
N7 0.057(4) 0.044(4) 0.039(4) -0.002(3) 0.000(3) -0.001(3)
N8 0.079(6) 0.050(5) 0.065(5) 0.001(4) 0.000(4) 0.003(4)
N9 0.064(4) 0.044(3) 0.045(4) -0.004(3) -0.001(4) -0.002(3)
N10 0.053(4) 0.047(4) 0.046(4) -0.001(3) 0.000(3) 0.006(3)
N11 0.053(4) 0.045(4) 0.044(4) 0.004(3) -0.006(3) 0.001(3)
N12 0.058(4) 0.048(4) 0.053(5) 0.003(4) -0.002(4) 0.003(3)
N13 0.080(6) 0.062(5) 0.057(6) 0.006(4) -0.012(5) -0.002(5)
C1 0.049(4) 0.059(5) 0.037(5) -0.002(4) 0.002(4) 0.000(4)
C2 0.045(4) 0.044(4) 0.040(5) -0.001(3) 0.001(3) -0.005(4)
C3 0.041(4) 0.041(4) 0.039(5) -0.002(3) 0.003(3) 0.000(3)
C4 0.042(4) 0.044(4) 0.039(4) 0.001(4) -0.003(3) -0.004(3)
C5 0.046(4) 0.041(4) 0.045(5) -0.006(4) 0.001(3) 0.003(3)
C6 0.038(4) 0.045(4) 0.048(5) -0.002(4) -0.004(3) -0.002(3)
C7 0.042(4) 0.047(4) 0.044(5) -0.001(4) 0.002(3) 0.001(3)
C8 0.050(4) 0.044(4) 0.058(6) -0.004(4) 0.000(4) 0.001(3)
C9 0.055(5) 0.040(4) 0.048(5) 0.011(4) -0.001(4) 0.001(4)
O1 0.118(4) 0.117(4) 0.116(4) -0.0001(15) -0.0014(14) -0.0013(14)
O2 0.101(3) 0.101(3) 0.103(4) -0.0014(14) 0.0001(14) 0.0001(14)
O3 0.073(5) 0.120(8) 0.085(7) 0.039(6) 0.012(5) 0.014(6)

loop_
_atom_type_symbol
_atom_type_description
_atom_type_scat_dispersion_real
_atom_type_scat_dispersion_imag
_atom_type_scat_source
C C 0.0033 0.0016 'International Tables Vol C Tables 4.2.6.8 and 6.1.1.4'
N N 0.0061 0.0033 'International Tables Vol C Tables 4.2.6.8 and 6.1.1.4'
O O 0.0106 0.0060 'International Tables Vol C Tables 4.2.6.8 and 6.1.1.4'
Rb Rb -0.9393 2.9676 'International Tables Vol C Tables 4.2.6.8 and 6.1.1.4'
H H 0.0000 0.0000 'International Tables Vol C Tables 4.2.6.8 and 6.1.1.4'

loop_
_geom_angle_atom_site_label_1
_geom_angle_atom_site_label_2
_geom_angle_atom_site_label_3
_geom_angle
_geom_angle_site_symmetry_1
_geom_angle_site_symmetry_3
_geom_angle_publ_flag
N1 Rb1 N11 108.3(2) . 1_554 ?
N1 Rb1 N9 175.4(2) . 3_564 ?
N11 Rb1 N9 75.5(2) 1_554 3_564 ?
N1 Rb1 N1 68.11(17) . 3_565 ?
N11 Rb1 N1 132.3(2) 1_554 3_565 ?
N9 Rb1 N1 107.5(2) 3_564 3_565 ?
N1 Rb1 N13 110.4(3) . 1_554 ?
N11 Rb1 N13 62.4(2) 1_554 1_554 ?
N9 Rb1 N13 73.4(2) 3_564 1_554 ?
N1 Rb1 N13 165.4(2) 3_565 1_554 ?
N1 Rb1 O2 70.7(3) . . ?
N11 Rb1 O2 148.1(2) 1_554 . ?
N9 Rb1 O2 107.6(2) 3_564 . ?
N1 Rb1 O2 78.1(3) 3_565 . ?
N13 Rb1 O2 87.6(3) 1_554 . ?
N1 Rb1 N10 139.6(2) . 3_564 ?
N11 Rb1 N10 66.03(19) 1_554 3_564 ?
N9 Rb1 N10 39.14(17) 3_564 3_564 ?
N1 Rb1 N10 86.5(2) 3_565 3_564 ?
N13 Rb1 N10 101.8(2) 1_554 3_564 ?
O2 Rb1 N10 135.8(2) . 3_564 ?
N1 Rb1 N10 87.6(2) . 1_554 ?
N11 Rb1 N10 39.10(19) 1_554 1_554 ?
N9 Rb1 N10 94.16(18) 3_564 1_554 ?
N1 Rb1 N10 94.1(2) 3_565 1_554 ?
N13 Rb1 N10 100.4(2) 1_554 1_554 ?
O2 Rb1 N10 158.2(2) . 1_554 ?
N10 Rb1 N10 62.65(13) 3_564 1_554 ?
N1 Rb1 C9 116.5(2) . 1_554 ?
N11 Rb1 C9 44.83(19) 1_554 1_554 ?
N9 Rb1 C9 68.0(2) 3_564 1_554 ?
N1 Rb1 C9 174.7(2) 3_565 1_554 ?
N13 Rb1 C9 18.1(2) 1_554 1_554 ?
O2 Rb1 C9 105.7(2) . 1_554 ?
N10 Rb1 C9 88.2(2) 3_564 1_554 ?
N10 Rb1 C9 83.61(18) 1_554 1_554 ?
N1 Rb1 C1 67.5(2) . 3_565 ?
N11 Rb1 C1 151.2(2) 1_554 3_565 ?
N9 Rb1 C1 107.9(2) 3_564 3_565 ?
N1 Rb1 C1 19.0(2) 3_565 3_565 ?
N13 Rb1 C1 146.4(2) 1_554 3_565 ?
O2 Rb1 C1 59.5(2) . 3_565 ?
N10 Rb1 C1 98.1(2) 3_564 3_565 ?
N10 Rb1 C1 112.78(19) 1_554 3_565 ?
C9 Rb1 C1 163.6(2) 1_554 3_565 ?
N1 Rb1 O1 126.2(3) . . ?
N11 Rb1 O1 125.1(3) 1_554 . ?
N9 Rb1 O1 49.8(3) 3_564 . ?
N1 Rb1 O1 71.5(3) 3_565 . ?
N13 Rb1 O1 100.1(3) 1_554 . ?
O2 Rb1 O1 67.5(3) . . ?
N10 Rb1 O1 68.4(3) 3_564 . ?
N10 Rb1 O1 129.7(3) 1_554 . ?
C9 Rb1 O1 106.3(3) 1_554 . ?
C1 Rb1 O1 62.8(3) 3_565 . ?
N1 Rb1 C7 159.2(2) . 3_564 ?
N11 Rb1 C7 61.1(2) 1_554 3_564 ?
N9 Rb1 C7 21.33(19) 3_564 3_564 ?
N1 Rb1 C7 104.7(2) 3_565 3_564 ?
N13 Rb1 C7 81.5(2) 1_554 3_564 ?
O2 Rb1 C7 128.4(2) . 3_564 ?
N10 Rb1 C7 21.44(19) 3_564 3_564 ?
N10 Rb1 C7 73.17(19) 1_554 3_564 ?
C9 Rb1 C7 70.1(2) 1_554 3_564 ?
C1 Rb1 C7 112.2(2) 3_565 3_564 ?
O1 Rb1 C7 65.2(3) . 3_564 ?
O2 Rb2 N4 83.1(3) . . ?
O2 Rb2 N8 120.1(3) . 4_544 ?
N4 Rb2 N8 155.8(2) . 4_544 ?
O2 Rb2 N2 136.5(3) . 3_465 ?
N4 Rb2 N2 74.82(19) . 3_465 ?
N8 Rb2 N2 90.3(2) 4_544 3_465 ?
O2 Rb2 N3 149.0(3) . 3_465 ?
N4 Rb2 N3 66.08(19) . 3_465 ?
N8 Rb2 N3 90.3(2) 4_544 3_465 ?
N2 Rb2 N3 39.3(2) 3_465 3_465 ?
O2 Rb2 O1 85.1(4) . 1_455 ?
N4 Rb2 O1 111.2(3) . 1_455 ?
N8 Rb2 O1 79.9(3) 4_544 1_455 ?
N2 Rb2 O1 69.4(3) 3_465 1_455 ?
N3 Rb2 O1 108.1(3) 3_465 1_455 ?
O2 Rb2 N5 88.7(3) . . ?
N4 Rb2 N5 41.04(19) . . ?
N8 Rb2 N5 126.0(2) 4_544 . ?
N2 Rb2 N5 97.8(2) 3_465 . ?
N3 Rb2 N5 66.4(2) 3_465 . ?
O1 Rb2 N5 152.2(3) 1_455 . ?
O2 Rb2 O3 109.3(3) . 3_465 ?
N4 Rb2 O3 101.9(2) . 3_465 ?
N8 Rb2 O3 65.5(2) 4_544 3_465 ?
N2 Rb2 O3 111.6(2) 3_465 3_465 ?
N3 Rb2 O3 76.0(2) 3_465 3_465 ?
O1 Rb2 O3 145.4(3) 1_455 3_465 ?
N5 Rb2 O3 61.9(2) . 3_465 ?
O2 Rb2 N1 72.1(3) . . ?
N4 Rb2 N1 62.3(2) . . ?
N8 Rb2 N1 128.2(2) 4_544 . ?
N2 Rb2 N1 64.5(2) 3_465 . ?
N3 Rb2 N1 94.8(2) 3_465 . ?
O1 Rb2 N1 49.6(3) 1_455 . ?
N5 Rb2 N1 102.8(2) . . ?
O3 Rb2 N1 164.2(2) 3_465 . ?
O2 Rb2 N13 69.4(3) . 2_664 ?
N4 Rb2 N13 121.9(2) . 2_664 ?
N8 Rb2 N13 66.4(2) 4_544 2_664 ?
N2 Rb2 N13 153.4(2) 3_465 2_664 ?
N3 Rb2 N13 124.1(2) 3_465 2_664 ?
O1 Rb2 N13 115.9(3) 1_455 2_664 ?
N5 Rb2 N13 86.9(2) . 2_664 ?
O3 Rb2 N13 48.2(2) 3_465 2_664 ?
N1 Rb2 N13 140.0(2) . 2_664 ?
O2 Rb2 C2 138.7(3) . 3_465 ?
N4 Rb2 C2 60.5(2) . 3_465 ?
N8 Rb2 C2 99.3(2) 4_544 3_465 ?
N2 Rb2 C2 21.57(19) 3_465 3_465 ?
N3 Rb2 C2 21.52(19) 3_465 3_465 ?
O1 Rb2 C2 90.4(3) 1_455 3_465 ?
N5 Rb2 C2 76.62(19) . 3_465 ?
O3 Rb2 C2 97.5(2) 3_465 3_465 ?
N1 Rb2 C2 73.9(2) . 3_465 ?
N13 Rb2 C2 145.5(2) 2_664 3_465 ?
O2 Rb2 C4 88.3(3) . . ?
N4 Rb2 C4 20.42(19) . . ?
N8 Rb2 C4 141.6(2) 4_544 . ?
N2 Rb2 C4 83.74(19) 3_465 . ?
N3 Rb2 C4 61.79(19) 3_465 . ?
O1 Rb2 C4 131.5(3) 1_455 . ?
N5 Rb2 C4 20.96(18) . . ?
O3 Rb2 C4 81.6(2) 3_465 . ?
N1 Rb2 C4 82.7(2) . . ?
N13 Rb2 C4 106.3(2) 2_664 . ?
C2 Rb2 C4 64.67(19) 3_465 . ?
O3 Rb3 N7 73.7(2) . . ?
O3 Rb3 N13 128.6(3) . 4_554 ?
N7 Rb3 N13 155.7(2) . 4_554 ?
O3 Rb3 N12 134.5(3) . 3_465 ?
N7 Rb3 N12 72.9(2) . 3_465 ?
N13 Rb3 N12 91.7(2) 4_554 3_465 ?
O3 Rb3 N3 82.6(3) . . ?
N7 Rb3 N3 40.96(19) . . ?
N13 Rb3 N3 124.0(2) 4_554 . ?
N12 Rb3 N3 91.7(2) 3_465 . ?
O3 Rb3 N8 68.6(3) . 2_674 ?
N7 Rb3 N8 119.2(2) . 2_674 ?
N13 Rb3 N8 69.7(2) 4_554 2_674 ?
N12 Rb3 N8 156.7(2) 3_465 2_674 ?
N3 Rb3 N8 87.7(2) . 2_674 ?
O3 Rb3 O1 77.0(3) . 4_655 ?
N7 Rb3 O1 133.7(3) . 4_655 ?
N13 Rb3 O1 67.8(3) 4_554 4_655 ?
N12 Rb3 O1 105.9(3) 3_465 4_655 ?
N3 Rb3 O1 159.0(3) . 4_655 ?
N8 Rb3 O1 80.6(3) 2_674 4_655 ?
O3 Rb3 N8 62.9(3) . . ?
N7 Rb3 N8 59.5(2) . . ?
N13 Rb3 N8 134.9(2) 4_554 . ?
N12 Rb3 N8 73.7(2) 3_465 . ?
N3 Rb3 N8 99.4(2) . . ?
N8 Rb3 N8 129.37(3) 2_674 . ?
O1 Rb3 N8 75.5(3) 4_655 . ?
O3 Rb3 N5 140.6(2) . 3_465 ?
N7 Rb3 N5 68.02(19) . 3_465 ?
N13 Rb3 N5 88.1(2) 4_554 3_465 ?
N12 Rb3 N5 38.5(2) 3_465 3_465 ?
N3 Rb3 N5 62.62(19) . 3_465 ?
N8 Rb3 N5 123.8(2) 2_674 3_465 ?
O1 Rb3 N5 138.2(3) 4_655 3_465 ?
N8 Rb3 N5 103.2(2) . 3_465 ?
O3 Rb3 C8 67.3(2) . 2_674 ?
N7 Rb3 C8 132.0(2) . 2_674 ?
N13 Rb3 C8 63.5(2) 4_554 2_674 ?
N12 Rb3 C8 154.8(2) 3_465 2_674 ?
N3 Rb3 C8 105.7(2) . 2_674 ?
N8 Rb3 C8 18.6(2) 2_674 2_674 ?
O1 Rb3 C8 62.0(3) 4_655 2_674 ?
N8 Rb3 C8 119.8(2) . 2_674 ?
N5 Rb3 C8 136.9(2) 3_465 2_674 ?
O3 Rb3 C3 81.0(2) . . ?
N7 Rb3 C3 20.67(19) . . ?
N13 Rb3 C3 139.5(2) 4_554 . ?
N12 Rb3 C3 78.4(2) 3_465 . ?
N3 Rb3 C3 20.96(18) . . ?
N8 Rb3 C3 106.3(2) 2_674 . ?
O1 Rb3 C3 152.7(3) 4_655 . ?
N8 Rb3 C3 80.15(19) . . ?
N5 Rb3 C3 59.81(18) 3_465 . ?
C8 Rb3 C3 123.0(2) 2_674 . ?
O3 Rb3 C5 132.4(2) . 3_465 ?
N7 Rb3 C5 60.39(19) . 3_465 ?
N13 Rb3 C5 98.9(2) 4_554 3_465 ?
N12 Rb3 C5 20.9(2) 3_465 3_465 ?
N3 Rb3 C5 71.4(2) . 3_465 ?
N8 Rb3 C5 145.2(2) 2_674 3_465 ?
O1 Rb3 C5 126.8(3) 4_655 3_465 ?
N8 Rb3 C5 82.4(2) . 3_465 ?
N5 Rb3 C5 21.53(19) 3_465 3_465 ?
C8 Rb3 C5 157.5(2) 2_674 3_465 ?
C3 Rb3 C5 60.59(18) . 3_465 ?
C1 N1 Rb1 126.8(8) . . ?
C1 N1 Rb1 96.4(7) . 3_465 ?
Rb1 N1 Rb1 98.7(3) . 3_465 ?
C1 N1 Rb2 93.0(7) . . ?
Rb1 N1 Rb2 100.6(3) . . ?
Rb1 N1 Rb2 147.1(3) 3_465 . ?
C1 N2 C2 118.3(8) . . ?
C1 N2 Rb2 126.0(6) . 3_565 ?
C2 N2 Rb2 92.2(5) . 3_565 ?
C3 N3 C2 117.9(8) . . ?
C3 N3 Rb3 93.8(5) . . ?
C2 N3 Rb3 142.5(6) . . ?
C3 N3 Rb2 127.4(6) . 3_565 ?
C2 N3 Rb2 91.7(5) . 3_565 ?
Rb3 N3 Rb2 83.12(17) . 3_565 ?
C4 N4 C2 117.1(8) . . ?
C4 N4 Rb2 103.0(5) . . ?
C2 N4 Rb2 137.4(6) . . ?
C4 N5 C5 118.1(8) . . ?
C4 N5 Rb2 92.4(5) . . ?
C5 N5 Rb2 145.8(6) . . ?
C4 N5 Rb3 133.0(6) . 3_565 ?
C5 N5 Rb3 85.0(5) . 3_565 ?
Rb2 N5 Rb3 84.54(17) . 3_565 ?
C4 N6 C6 120.8(7) . . ?
C4 N6 C3 119.8(7) . . ?
C6 N6 C3 119.3(7) . . ?
C3 N7 C7 115.9(8) . . ?
C3 N7 Rb3 100.9(5) . . ?
C7 N7 Rb3 138.0(6) . . ?
C8 N8 Rb2 138.2(8) . 4 ?
C8 N8 Rb3 93.6(7) . 2_675 ?
Rb2 N8 Rb3 85.9(2) 4 2_675 ?
C8 N8 Rb3 94.2(8) . . ?
Rb2 N8 Rb3 88.9(2) 4 . ?
Rb3 N8 Rb3 172.1(3) 2_675 . ?
C8 N9 C7 116.2(9) . . ?
C8 N9 Rb1 118.4(6) . 3_466 ?
C7 N9 Rb1 96.7(5) . 3_466 ?
C6 N10 C7 118.0(8) . . ?
C6 N10 Rb1 130.9(6) . 3_466 ?
C7 N10 Rb1 84.9(5) . 3_466 ?
C6 N10 Rb1 90.0(5) . 1_556 ?
C7 N10 Rb1 148.3(6) . 1_556 ?
Rb1 N10 Rb1 87.21(18) 3_466 1_556 ?
C6 N11 C5 117.9(8) . . ?
C6 N11 Rb1 106.9(6) . 1_556 ?
C5 N11 Rb1 132.2(6) . 1_556 ?
C9 N12 C5 118.0(9) . . ?
C9 N12 Rb3 117.8(6) . 3_565 ?
C5 N12 Rb3 99.3(6) . 3_565 ?
C9 N13 Rb3 129.9(9) . 4_545 ?
C9 N13 Rb1 95.1(7) . 1_556 ?
Rb3 N13 Rb1 114.5(3) 4_545 1_556 ?
C9 N13 Rb2 99.4(7) . 2_665 ?
Rb3 N13 Rb2 87.7(2) 4_545 2_665 ?
Rb1 N13 Rb2 134.8(3) 1_556 2_665 ?
N1 C1 N2 172.8(11) . . ?
N1 C1 Rb1 64.6(6) . 3_465 ?
N2 C1 Rb1 108.2(6) . 3_465 ?
N1 C1 Rb2 68.3(6) . . ?
N2 C1 Rb2 117.2(6) . . ?
Rb1 C1 Rb2 123.9(3) 3_465 . ?
N3 C2 N2 114.2(8) . . ?
N3 C2 N4 126.6(8) . . ?
N2 C2 N4 119.2(8) . . ?
N3 C2 Rb2 66.8(5) . 3_565 ?
N2 C2 Rb2 66.2(5) . 3_565 ?
N4 C2 Rb2 138.4(6) . 3_565 ?
N3 C3 N7 120.5(8) . . ?
N3 C3 N6 118.9(7) . . ?
N7 C3 N6 120.6(8) . . ?
N3 C3 Rb3 65.2(5) . . ?
N7 C3 Rb3 58.5(5) . . ?
N6 C3 Rb3 162.5(5) . . ?
N5 C4 N4 121.5(8) . . ?
N5 C4 N6 118.8(8) . . ?
N4 C4 N6 119.6(8) . . ?
N5 C4 Rb2 66.6(5) . . ?
N4 C4 Rb2 56.5(5) . . ?
N6 C4 Rb2 164.6(5) . . ?
N12 C5 N11 120.1(9) . . ?
N12 C5 N5 114.2(8) . . ?
N11 C5 N5 125.7(8) . . ?
N12 C5 Rb3 59.8(5) . 3_565 ?
N11 C5 Rb3 136.9(6) . 3_565 ?
N5 C5 Rb3 73.4(5) . 3_565 ?
N10 C6 N11 121.4(9) . . ?
N10 C6 N6 119.9(8) . . ?
N11 C6 N6 118.7(8) . . ?
N9 C7 N10 116.8(8) . . ?
N9 C7 N7 117.0(8) . . ?
N10 C7 N7 126.3(8) . . ?
N9 C7 Rb1 61.9(5) . 3_466 ?
N10 C7 Rb1 73.7(5) . 3_466 ?
N7 C7 Rb1 134.4(6) . 3_466 ?
N8 C8 N9 172.6(11) . . ?
N8 C8 Rb3 67.8(7) . 2_675 ?
N9 C8 Rb3 105.0(6) . 2_675 ?
N8 C8 Rb3 67.9(7) . . ?
N9 C8 Rb3 119.4(6) . . ?
Rb3 C8 Rb3 135.6(3) 2_675 . ?
N13 C9 N12 173.5(11) . . ?
N13 C9 Rb1 66.8(7) . 1_556 ?
N12 C9 Rb1 119.5(6) . 1_556 ?
Rb2 O1 Rb3 87.5(4) 1_655 4_644 ?
Rb2 O1 Rb1 119.6(4) 1_655 . ?
Rb3 O1 Rb1 107.1(4) 4_644 . ?
Rb2 O2 Rb1 103.1(3) . . ?
Rb3 O3 Rb2 86.6(3) . 3_565 ?

loop_
_geom_bond_atom_site_label_1
_geom_bond_atom_site_label_2
_geom_bond_distance
_geom_bond_site_symmetry_2
_geom_bond_publ_flag
Rb1 N1 3.144(10) . ?
Rb1 N11 3.214(8) 1_554 ?
Rb1 N9 3.236(8) 3_564 ?
Rb1 N1 3.300(10) 3_565 ?
Rb1 N13 3.325(10) 1_554 ?
Rb1 O2 3.459(14) . ?
Rb1 N10 3.509(8) 3_564 ?
Rb1 N10 3.584(8) 1_554 ?
Rb1 C9 3.602(10) 1_554 ?
Rb1 C1 3.630(10) 3_565 ?
Rb1 O1 3.636(14) . ?
Rb1 C7 3.642(9) 3_564 ?
Rb2 O2 3.020(12) . ?
Rb2 N4 3.151(8) . ?
Rb2 N8 3.164(9) 4_544 ?
Rb2 N2 3.343(8) 3_465 ?
Rb2 N3 3.356(8) 3_465 ?
Rb2 O1 3.358(16) 1_455 ?
Rb2 N5 3.380(8) . ?
Rb2 O3 3.447(12) 3_465 ?
Rb2 N1 3.455(10) . ?
Rb2 N13 3.492(10) 2_664 ?
Rb2 C2 3.650(9) 3_465 ?
Rb2 C4 3.679(8) . ?
Rb3 O3 3.003(10) . ?
Rb3 N7 3.176(8) . ?
Rb3 N13 3.234(11) 4_554 ?
Rb3 N12 3.235(9) 3_465 ?
Rb3 N3 3.330(8) . ?
Rb3 N8 3.345(11) 2_674 ?
Rb3 O1 3.371(15) 4_655 ?
Rb3 N8 3.473(11) . ?
Rb3 N5 3.553(8) 3_465 ?
Rb3 C8 3.606(10) 2_674 ?
Rb3 C3 3.660(8) . ?
Rb3 C5 3.693(8) 3_465 ?
N1 C1 1.187(13) . ?
N2 C1 1.305(12) . ?
N2 C2 1.343(12) . ?
N3 C3 1.312(11) . ?
N3 C2 1.340(12) . ?
N4 C4 1.318(12) . ?
N4 C2 1.344(12) . ?
N5 C4 1.317(11) . ?
N5 C5 1.360(12) . ?
N6 C4 1.401(11) . ?
N6 C6 1.409(12) . ?
N6 C3 1.412(10) . ?
N7 C3 1.315(11) . ?
N7 C7 1.390(11) . ?
N8 C8 1.154(12) . ?
N9 C8 1.318(12) . ?
N9 C7 1.334(12) . ?
N10 C6 1.311(12) . ?
N10 C7 1.336(12) . ?
N11 C6 1.328(11) . ?
N11 C5 1.343(11) . ?
N12 C9 1.315(13) . ?
N12 C5 1.332(12) . ?
N13 C9 1.122(13) . ?

loop_
_geom_hbond_atom_site_label_D
_geom_hbond_atom_site_label_H
_geom_hbond_atom_site_label_A
_geom_hbond_distance_DH
_geom_hbond_distance_HA
_geom_hbond_distance_DA
_geom_hbond_angle_DHA
_geom_hbond_site_symmetry_A
_geom_hbond_publ_flag
O1 H1B N1 0.91(3) 2.3(2) 2.857(18) 122(19) 1_655 yes
O2 H2A N8 0.89(3) 2.49(13) 3.109(15) 127(13) 4_644 yes
O2 H2A O3 0.89(3) 2.46(10) 3.240(19) 146(15) 4_644 yes
O3 H3A N12 0.91(3) 2.46(18) 2.947(13) 114(15) 3_565 yes

loop_
_geom_torsion_atom_site_label_1
_geom_torsion_atom_site_label_2
_geom_torsion_atom_site_label_3
_geom_torsion_atom_site_label_4
_geom_torsion
_geom_torsion_site_symmetry_1
_geom_torsion_site_symmetry_2
_geom_torsion_site_symmetry_3
_geom_torsion_site_symmetry_4
_geom_torsion_publ_flag
Rb1 N1 C1 Rb1 106.0(8) . . . 3_465 ?
Rb2 N1 C1 Rb1 -148.4(4) . . . 3_465 ?
Rb1 N1 C1 Rb2 -105.6(7) . . . . ?
Rb1 N1 C1 Rb2 148.4(4) 3_465 . . . ?
C2 N2 C1 Rb1 159.7(7) . . . 3_465 ?
Rb2 N2 C1 Rb1 -83.8(7) 3_565 . . 3_465 ?
C2 N2 C1 Rb2 13.8(11) . . . . ?
Rb2 N2 C1 Rb2 130.3(4) 3_565 . . . ?
C3 N3 C2 N2 177.8(8) . . . . ?
Rb3 N3 C2 N2 33.4(13) . . . . ?
Rb2 N3 C2 N2 -47.6(7) 3_565 . . . ?
C3 N3 C2 N4 -0.7(14) . . . . ?
Rb3 N3 C2 N4 -145.1(8) . . . . ?
Rb2 N3 C2 N4 134.0(9) 3_565 . . . ?
C3 N3 C2 Rb2 -134.7(9) . . . 3_565 ?
Rb3 N3 C2 Rb2 80.9(8) . . . 3_565 ?
C1 N2 C2 N3 -178.6(9) . . . . ?
Rb2 N2 C2 N3 47.8(7) 3_565 . . . ?
C1 N2 C2 N4 0.0(13) . . . . ?
Rb2 N2 C2 N4 -133.6(7) 3_565 . . . ?
C1 N2 C2 Rb2 133.5(9) . . . 3_565 ?
C4 N4 C2 N3 -1.6(14) . . . . ?
Rb2 N4 C2 N3 156.8(7) . . . . ?
C4 N4 C2 N2 180.0(7) . . . . ?
Rb2 N4 C2 N2 -21.6(13) . . . . ?
C4 N4 C2 Rb2 93.8(9) . . . 3_565 ?
Rb2 N4 C2 Rb2 -107.7(8) . . . 3_565 ?
C2 N3 C3 N7 -179.1(8) . . . . ?
Rb3 N3 C3 N7 -20.0(9) . . . . ?
Rb2 N3 C3 N7 64.3(10) 3_565 . . . ?
C2 N3 C3 N6 1.8(12) . . . . ?
Rb3 N3 C3 N6 160.9(6) . . . . ?
Rb2 N3 C3 N6 -114.8(7) 3_565 . . . ?
C2 N3 C3 Rb3 -159.2(9) . . . . ?
Rb2 N3 C3 Rb3 84.3(5) 3_565 . . . ?
C7 N7 C3 N3 -179.7(8) . . . . ?
Rb3 N7 C3 N3 21.3(9) . . . . ?
C7 N7 C3 N6 -0.6(12) . . . . ?
Rb3 N7 C3 N6 -159.6(6) . . . . ?
C7 N7 C3 Rb3 159.0(9) . . . . ?
C4 N6 C3 N3 -0.6(12) . . . . ?
C6 N6 C3 N3 179.1(8) . . . . ?
C4 N6 C3 N7 -179.7(8) . . . . ?
C6 N6 C3 N7 0.0(11) . . . . ?
C4 N6 C3 Rb3 98.6(19) . . . . ?
C6 N6 C3 Rb3 -82(2) . . . . ?
C5 N5 C4 N4 -178.1(8) . . . . ?
Rb2 N5 C4 N4 -14.1(8) . . . . ?
Rb3 N5 C4 N4 70.7(10) 3_565 . . . ?
C5 N5 C4 N6 0.0(12) . . . . ?
Rb2 N5 C4 N6 163.9(6) . . . . ?
Rb3 N5 C4 N6 -111.2(8) 3_565 . . . ?
C5 N5 C4 Rb2 -163.9(9) . . . . ?
Rb3 N5 C4 Rb2 84.8(6) 3_565 . . . ?
C2 N4 C4 N5 -179.2(8) . . . . ?
Rb2 N4 C4 N5 15.5(9) . . . . ?
C2 N4 C4 N6 2.7(12) . . . . ?
Rb2 N4 C4 N6 -162.5(6) . . . . ?
C2 N4 C4 Rb2 165.2(9) . . . . ?
C6 N6 C4 N5 0.4(12) . . . . ?
C3 N6 C4 N5 -179.8(7) . . . . ?
C6 N6 C4 N4 178.5(7) . . . . ?
C3 N6 C4 N4 -1.7(11) . . . . ?
C6 N6 C4 Rb2 107(2) . . . . ?
C3 N6 C4 Rb2 -73(2) . . . . ?
C9 N12 C5 N11 -1.3(13) . . . . ?
Rb3 N12 C5 N11 -129.7(7) 3_565 . . . ?
C9 N12 C5 N5 180.0(9) . . . . ?
Rb3 N12 C5 N5 51.5(8) 3_565 . . . ?
C9 N12 C5 Rb3 128.5(9) . . . 3_565 ?
C6 N11 C5 N12 -178.4(8) . . . . ?
Rb1 N11 C5 N12 24.0(12) 1_556 . . . ?
C6 N11 C5 N5 0.2(14) . . . . ?
Rb1 N11 C5 N5 -157.4(7) 1_556 . . . ?
C6 N11 C5 Rb3 104.9(9) . . . 3_565 ?
Rb1 N11 C5 Rb3 -52.7(12) 1_556 . . 3_565 ?
C4 N5 C5 N12 178.3(8) . . . . ?
Rb2 N5 C5 N12 27.8(15) . . . . ?
Rb3 N5 C5 N12 -44.9(7) 3_565 . . . ?
C4 N5 C5 N11 -0.3(14) . . . . ?
Rb2 N5 C5 N11 -150.9(8) . . . . ?
Rb3 N5 C5 N11 136.4(9) 3_565 . . . ?
C4 N5 C5 Rb3 -136.8(8) . . . 3_565 ?
Rb2 N5 C5 Rb3 72.7(9) . . . 3_565 ?
C7 N10 C6 N11 -179.9(8) . . . . ?
Rb1 N10 C6 N11 -70.9(11) 3_466 . . . ?
Rb1 N10 C6 N11 15.5(9) 1_556 . . . ?
C7 N10 C6 N6 -1.2(12) . . . . ?
Rb1 N10 C6 N6 107.9(8) 3_466 . . . ?
Rb1 N10 C6 N6 -165.8(7) 1_556 . . . ?
C5 N11 C6 N10 179.0(8) . . . . ?
Rb1 N11 C6 N10 -18.1(10) 1_556 . . . ?
C5 N11 C6 N6 0.3(13) . . . . ?
Rb1 N11 C6 N6 163.1(6) 1_556 . . . ?
C4 N6 C6 N10 -179.4(8) . . . . ?
C3 N6 C6 N10 0.9(12) . . . . ?
C4 N6 C6 N11 -0.6(12) . . . . ?
C3 N6 C6 N11 179.7(7) . . . . ?
C8 N9 C7 N10 -177.6(8) . . . . ?
Rb1 N9 C7 N10 -51.3(8) 3_466 . . . ?
C8 N9 C7 N7 1.9(13) . . . . ?
Rb1 N9 C7 N7 128.2(7) 3_466 . . . ?
C8 N9 C7 Rb1 -126.3(9) . . . 3_466 ?
C6 N10 C7 N9 180.0(8) . . . . ?
Rb1 N10 C7 N9 45.8(7) 3_466 . . . ?
Rb1 N10 C7 N9 -30.4(15) 1_556 . . . ?
C6 N10 C7 N7 0.6(13) . . . . ?
Rb1 N10 C7 N7 -133.6(9) 3_466 . . . ?
Rb1 N10 C7 N7 150.2(8) 1_556 . . . ?
C6 N10 C7 Rb1 134.1(8) . . . 3_466 ?
Rb1 N10 C7 Rb1 -76.2(10) 1_556 . . 3_466 ?
C3 N7 C7 N9 -179.1(8) . . . . ?
Rb3 N7 C7 N9 -30.8(13) . . . . ?
C3 N7 C7 N10 0.3(13) . . . . ?
Rb3 N7 C7 N10 148.6(7) . . . . ?
C3 N7 C7 Rb1 -103.0(9) . . . 3_466 ?
Rb3 N7 C7 Rb1 45.3(12) . . . 3_466 ?
Rb2 N8 C8 Rb3 -87.8(11) 4 . . 2_675 ?
Rb3 N8 C8 Rb3 179.1(4) . . . 2_675 ?
Rb2 N8 C8 Rb3 93.1(11) 4 . . . ?
Rb3 N8 C8 Rb3 -179.1(4) 2_675 . . . ?
C7 N9 C8 Rb3 -163.6(6) . . . 2_675 ?
Rb1 N9 C8 Rb3 81.9(5) 3_466 . . 2_675 ?
C7 N9 C8 Rb3 17.0(11) . . . . ?
Rb1 N9 C8 Rb3 -97.5(6) 3_466 . . . ?
Rb3 N13 C9 Rb1 128.1(9) 4_545 . . 1_556 ?
Rb2 N13 C9 Rb1 -137.0(5) 2_665 . . 1_556 ?
C5 N12 C9 Rb1 -16.3(11) . . . 1_556 ?
Rb3 N12 C9 Rb1 102.9(6) 3_565 . . 1_556 ?
